data_7030393
loop_
_publ_author_name
'Kottalanka, Ravi K.'
'Adimulam, Harinath'
'Bhattacharjee, Jayeeta'
'Vignesh Babu, H.'
'Panda, Tarun K.'

_publ_section_title
;
 Bis(phosphinoselenoic amides) as versatile chelating ligands for alkaline
 earth metal (Mg, Ca, Sr and Ba) complexes: syntheses, structure and
 \e-caprolactone polymerisation.
;
_journal_issue 23
_journal_name_full 'Dalton transactions (Cambridge, England : 2003)'
_journal_page_first 8757
_journal_page_last 8766
_journal_paper_doi 10.1039/c4dt00669k
_journal_volume 43
_journal_year 2014
_chemical_formula_moiety 'C38 H48 Mg N2 O3 P2 Se2'
_chemical_formula_sum 'C38 H48 Mg N2 O3 P2 Se2'
_chemical_formula_weight 824.95
_chemical_name_systematic
;
 ?
;
_space_group_IT_number 2
_symmetry_cell_setting triclinic
_symmetry_space_group_name_Hall '-P 1'
_symmetry_space_group_name_H-M 'P -1'
_atom_sites_solution_hydrogens geom
_atom_sites_solution_primary direct
_atom_sites_solution_secondary difmap
_audit_creation_method SHELXL-97
_cell_angle_alpha 107.905(13)
_cell_angle_beta 99.522(12)
_cell_angle_gamma 105.115(10)
_cell_formula_units_Z 2
_cell_length_a 9.6053(11)
_cell_length_b 13.3939(14)
_cell_length_c 16.644(3)
_cell_measurement_reflns_used 5243
_cell_measurement_temperature 150(2)
_cell_measurement_theta_max 70.6574
_cell_measurement_theta_min 2.8948
_cell_volume 1895.5(5)
_computing_cell_refinement
'CrysAlisPro, Agilent Technologies,Version 1.171.35.19 (release 27-10-2011CrysAlis171 .NET)(compiled Oct 27'
_computing_data_collection
'CrysAlisPro, Agilent Technologies,Version 1.171.35.19 (release 27-10-2011CrysAlis171 .NET)(compiled Oct 27'
_computing_data_reduction
'CrysAlisPro, Agilent Technologies,Version 1.171.35.19 (release 27-10-2011CrysAlis171 .NET)(compiled Oct 27'
_computing_molecular_graphics 'ORTEP III & Olex 2.1'
_computing_publication_material WinGX
_computing_structure_refinement 'SHELXL-97 (Sheldrick, 2008)'
_computing_structure_solution 'SHELXL-97 (Sheldrick, 2008)'
_diffrn_ambient_temperature 150(2)
_diffrn_measured_fraction_theta_full 0.980
_diffrn_measured_fraction_theta_max 0.980
_diffrn_measurement_device_type 'SuperNova, Dual, Cu at zero, Eos'
_diffrn_radiation_monochromator mirror
_diffrn_radiation_source 'SuperNova (Cu) X-ray Source'
_diffrn_radiation_type CuK\a
_diffrn_radiation_wavelength 1.54184
_diffrn_reflns_av_R_equivalents 0.0400
_diffrn_reflns_av_sigmaI/netI 0.0588
_diffrn_reflns_limit_h_max 11
_diffrn_reflns_limit_h_min -10
_diffrn_reflns_limit_k_max 11
_diffrn_reflns_limit_k_min -16
_diffrn_reflns_limit_l_max 20
_diffrn_reflns_limit_l_min -20
_diffrn_reflns_number 13867
_diffrn_reflns_theta_full 70.69
_diffrn_reflns_theta_max 70.69
_diffrn_reflns_theta_min 2.90
_exptl_absorpt_coefficient_mu 3.701
_exptl_absorpt_correction_T_max 1.00000
_exptl_absorpt_correction_T_min 0.84940
_exptl_absorpt_correction_type multi-scan
_exptl_absorpt_process_details
'CrysAlisPro, Agilent Technologies,Version 1.171.35.19 (release 27-10-2011 CrysAlis171 .NET)(compiled Oct 27'
_exptl_crystal_colour colorless
_exptl_crystal_density_diffrn 1.445
_exptl_crystal_density_method 'not measured'
_exptl_crystal_description block
_exptl_crystal_F_000 848
_exptl_crystal_size_max 0.25
_exptl_crystal_size_mid 0.17
_exptl_crystal_size_min 0.14
_refine_diff_density_max 0.872
_refine_diff_density_min -0.605
_refine_diff_density_rms 0.076
_refine_ls_extinction_method none
_refine_ls_goodness_of_fit_ref 1.045
_refine_ls_hydrogen_treatment constr
_refine_ls_matrix_type full
_refine_ls_number_parameters 433
_refine_ls_number_reflns 7151
_refine_ls_number_restraints 0
_refine_ls_restrained_S_all 1.045
_refine_ls_R_factor_all 0.0555
_refine_ls_R_factor_gt 0.0415
_refine_ls_shift/su_max 0.001
_refine_ls_shift/su_mean 0.000
_refine_ls_structure_factor_coef Fsqd
_refine_ls_weighting_details 'calc w=1/[\s^2^(Fo^2^)+(0.0425P)^2^+0.4439P] where P=(Fo^2^+2Fc^2^)/3'
_refine_ls_weighting_scheme calc
_refine_ls_wR_factor_gt 0.0979
_refine_ls_wR_factor_ref 0.1080
_reflns_number_gt 5713
_reflns_number_total 7151
_reflns_threshold_expression >2\s(I)
_cod_data_source_file c4dt00669k2.cif
_cod_data_source_block compound_5
_cod_depositor_comments 'Adding full bibliography for 7030386--7030393.cif.'
_cod_database_code 7030393

loop_
_symmetry_equiv_pos_as_xyz
'x, y, z'
'-x, -y, -z'

loop_
_atom_site_label
_atom_site_type_symbol
_atom_site_fract_x
_atom_site_fract_y
_atom_site_fract_z
_atom_site_U_iso_or_equiv
_atom_site_adp_type
_atom_site_occupancy
_atom_site_symmetry_multiplicity
_atom_site_calc_flag
_atom_site_refinement_flags
Se1 Se 0.38180(4) 0.09333(3) 0.68233(2) 0.03192(10) Uani 1 1 d .
Se2 Se 0.57118(4) 0.66897(4) 0.69898(3) 0.04134(12) Uani 1 1 d .
P1 P 0.60994(9) 0.17990(7) 0.75470(5) 0.02371(17) Uani 1 1 d .
P2 P 0.74786(9) 0.65278(7) 0.78390(5) 0.02657(18) Uani 1 1 d .
Mg1 Mg 0.53268(12) 0.38534(9) 0.70757(7) 0.0260(2) Uani 1 1 d .
O2 O 0.3268(3) 0.3499(2) 0.61490(15) 0.0330(5) Uani 1 1 d .
O3 O 0.5986(3) 0.34206(19) 0.59055(15) 0.0325(5) Uani 1 1 d .
N1 N 0.6524(3) 0.3103(2) 0.77203(18) 0.0263(6) Uani 1 1 d .
C3 C 0.7363(4) 0.1200(3) 0.7006(2) 0.0269(7) Uani 1 1 d .
C7 C 0.9826(4) 0.1033(3) 0.7079(2) 0.0358(8) Uani 1 1 d .
H7 H 1.0794 0.1190 0.7406 0.043 Uiso 1 1 calc R
C19 C 1.1013(5) 0.8519(3) 0.7337(3) 0.0437(10) Uani 1 1 d .
H19 H 1.1276 0.9211 0.7286 0.052 Uiso 1 1 calc R
C23 C 0.9448(5) 0.8788(4) 1.0367(3) 0.0552(12) Uani 1 1 d .
H23 H 1.0411 0.9215 1.0719 0.066 Uiso 1 1 calc R
C22 C 0.9235(4) 0.8110(3) 0.9504(2) 0.0448(10) Uani 1 1 d .
H22 H 1.0058 0.8092 0.9282 0.054 Uiso 1 1 calc R
C26 C 0.6597(4) 0.7494(3) 0.9326(2) 0.0386(8) Uani 1 1 d .
H26 H 0.5632 0.7058 0.8982 0.046 Uiso 1 1 calc R
C32 C 0.0726(6) 0.2705(5) 0.5359(4) 0.088(2) Uani 1 1 d .
H32A H 0.0013 0.2963 0.5642 0.106 Uiso 1 1 calc R
H32B H 0.0194 0.1993 0.4886 0.106 Uiso 1 1 calc R
C37 C 0.7293(4) 0.3379(3) 0.4826(2) 0.0391(9) Uani 1 1 d .
H37A H 0.8295 0.3447 0.4761 0.047 Uiso 1 1 calc R
H37B H 0.6785 0.3633 0.4415 0.047 Uiso 1 1 calc R
C11 C 0.6368(5) 0.0195(4) 0.9261(3) 0.0503(11) Uani 1 1 d .
H11 H 0.6192 -0.0538 0.9220 0.060 Uiso 1 1 calc R
C36 C 0.6426(5) 0.2196(4) 0.4691(3) 0.0531(11) Uani 1 1 d .
H36A H 0.5954 0.1754 0.4075 0.064 Uiso 1 1 calc R
H36B H 0.7068 0.1846 0.4929 0.064 Uiso 1 1 calc R
C2 C 0.8080(4) 0.5053(3) 0.8484(2) 0.0298(7) Uani 1 1 d .
H2A H 0.7671 0.5162 0.8987 0.036 Uiso 1 1 calc R
H2B H 0.9095 0.5568 0.8670 0.036 Uiso 1 1 calc R
C21 C 0.7809(4) 0.7460(3) 0.8972(2) 0.0262(7) Uani 1 1 d .
C24 C 0.8232(5) 0.8829(3) 1.0703(2) 0.0417(9) Uani 1 1 d .
H24 H 0.8374 0.9300 1.1275 0.050 Uiso 1 1 calc R
C16 C 1.0204(4) 0.6440(3) 0.7459(2) 0.0318(7) Uani 1 1 d .
H16 H 0.9934 0.5735 0.7488 0.038 Uiso 1 1 calc R
C20 C 0.9659(4) 0.8107(3) 0.7510(2) 0.0387(8) Uani 1 1 d .
H20 H 0.9023 0.8527 0.7576 0.046 Uiso 1 1 calc R
C30 C 0.3045(5) 0.4786(3) 0.7999(3) 0.0424(9) Uani 1 1 d .
H30A H 0.2132 0.4448 0.7525 0.051 Uiso 1 1 calc R
H30B H 0.3611 0.5485 0.7972 0.051 Uiso 1 1 calc R
C8 C 0.8823(4) 0.1423(3) 0.7483(2) 0.0318(7) Uani 1 1 d .
H8 H 0.9126 0.1841 0.8080 0.038 Uiso 1 1 calc R
C1 C 0.8083(4) 0.3861(3) 0.8124(2) 0.0305(7) Uani 1 1 d .
H1A H 0.8649 0.3786 0.7690 0.037 Uiso 1 1 calc R
H1B H 0.8552 0.3674 0.8593 0.037 Uiso 1 1 calc R
C28 C 0.2641(5) 0.3907(4) 0.9007(3) 0.0474(10) Uani 1 1 d .
H28A H 0.1684 0.3329 0.8688 0.057 Uiso 1 1 calc R
H28B H 0.2824 0.4016 0.9624 0.057 Uiso 1 1 calc R
C9 C 0.6431(4) 0.1528(3) 0.8560(2) 0.0288(7) Uani 1 1 d .
N2 N 0.7156(3) 0.5265(2) 0.77893(18) 0.0301(6) Uani 1 1 d .
C15 C 0.9242(4) 0.7067(3) 0.7584(2) 0.0287(7) Uani 1 1 d .
C14 C 0.6866(4) 0.2371(3) 0.9374(2) 0.0341(8) Uani 1 1 d .
H14 H 0.7024 0.3103 0.9417 0.041 Uiso 1 1 calc R
C27 C 0.3898(5) 0.3626(3) 0.8643(2) 0.0408(9) Uani 1 1 d .
H27A H 0.4845 0.3985 0.9090 0.049 Uiso 1 1 calc R
H27B H 0.3700 0.2829 0.8424 0.049 Uiso 1 1 calc R
C25 C 0.6823(5) 0.8177(3) 1.0193(3) 0.0417(9) Uani 1 1 d .
H25 H 0.6008 0.8188 1.0425 0.050 Uiso 1 1 calc R
O1 O 0.3928(3) 0.4046(2) 0.79356(15) 0.0337(5) Uani 1 1 d .
C6 C 0.9394(4) 0.0409(3) 0.6190(2) 0.0360(8) Uani 1 1 d .
H6 H 1.0066 0.0145 0.5918 0.043 Uiso 1 1 calc R
C4 C 0.6945(4) 0.0571(3) 0.6115(2) 0.0339(8) Uani 1 1 d .
H4 H 0.5976 0.0407 0.5786 0.041 Uiso 1 1 calc R
C10 C 0.6185(4) 0.0428(3) 0.8507(3) 0.0394(9) Uani 1 1 d .
H10 H 0.5899 -0.0144 0.7963 0.047 Uiso 1 1 calc R
C12 C 0.6807(4) 0.1031(4) 1.0074(3) 0.0480(10) Uani 1 1 d .
H12 H 0.6925 0.0863 1.0578 0.058 Uiso 1 1 calc R
C5 C 0.7953(4) 0.0182(3) 0.5709(2) 0.0382(8) Uani 1 1 d .
H5 H 0.7658 -0.0233 0.5110 0.046 Uiso 1 1 calc R
C29 C 0.2693(5) 0.4974(4) 0.8868(3) 0.0512(11) Uani 1 1 d .
H29A H 0.1737 0.5096 0.8848 0.061 Uiso 1 1 calc R
H29B H 0.3466 0.5606 0.9328 0.061 Uiso 1 1 calc R
C34 C 0.3038(5) 0.3989(4) 0.5488(3) 0.0491(11) Uani 1 1 d .
H34A H 0.3309 0.4790 0.5766 0.059 Uiso 1 1 calc R
H34B H 0.3658 0.3833 0.5093 0.059 Uiso 1 1 calc R
C31 C 0.1886(4) 0.2604(3) 0.5991(3) 0.0406(9) Uani 1 1 d .
H31A H 0.1604 0.2668 0.6533 0.049 Uiso 1 1 calc R
H31B H 0.2020 0.1887 0.5758 0.049 Uiso 1 1 calc R
C33 C 0.1511(6) 0.3519(7) 0.5020(5) 0.120(3) Uani 1 1 d .
H33A H 0.1417 0.3156 0.4402 0.144 Uiso 1 1 calc R
H33B H 0.1064 0.4101 0.5082 0.144 Uiso 1 1 calc R
C35 C 0.5281(5) 0.2347(3) 0.5191(3) 0.0484(10) Uani 1 1 d .
H35A H 0.4387 0.2340 0.4816 0.058 Uiso 1 1 calc R
H35B H 0.5006 0.1758 0.5416 0.058 Uiso 1 1 calc R
C38 C 0.7332(5) 0.4021(4) 0.5753(3) 0.0533(12) Uani 1 1 d .
H38A H 0.8210 0.4061 0.6162 0.064 Uiso 1 1 calc R
H38B H 0.7355 0.4772 0.5822 0.064 Uiso 1 1 calc R
C18 C 1.1972(4) 0.7907(3) 0.7241(2) 0.0431(9) Uani 1 1 d .
H18 H 1.2891 0.8196 0.7142 0.052 Uiso 1 1 calc R
C13 C 0.7070(4) 0.2120(4) 1.0136(3) 0.0438(9) Uani 1 1 d .
H13 H 0.7382 0.2689 1.0684 0.053 Uiso 1 1 calc R
C17 C 1.1564(4) 0.6868(3) 0.7292(2) 0.0382(8) Uani 1 1 d .
H17 H 1.2200 0.6449 0.7214 0.046 Uiso 1 1 calc R

loop_
_atom_site_aniso_label
_atom_site_aniso_U_11
_atom_site_aniso_U_22
_atom_site_aniso_U_33
_atom_site_aniso_U_23
_atom_site_aniso_U_13
_atom_site_aniso_U_12
Se1 0.02392(18) 0.0340(2) 0.0352(2) 0.01179(16) 0.00513(15) 0.00819(15)
Se2 0.0335(2) 0.0510(3) 0.0390(2) 0.02070(19) 0.00164(17) 0.01322(18)
P1 0.0236(4) 0.0226(4) 0.0267(4) 0.0107(3) 0.0073(3) 0.0082(3)
P2 0.0257(4) 0.0222(4) 0.0301(4) 0.0093(3) 0.0066(3) 0.0062(3)
Mg1 0.0258(5) 0.0266(6) 0.0260(5) 0.0106(4) 0.0063(4) 0.0088(4)
O2 0.0265(12) 0.0382(14) 0.0337(13) 0.0183(11) 0.0041(10) 0.0062(10)
O3 0.0315(13) 0.0334(13) 0.0272(12) 0.0078(10) 0.0093(10) 0.0052(10)
N1 0.0264(14) 0.0215(14) 0.0326(15) 0.0112(12) 0.0091(11) 0.0084(11)
C3 0.0275(16) 0.0255(16) 0.0294(17) 0.0131(14) 0.0090(13) 0.0073(13)
C7 0.0271(18) 0.042(2) 0.042(2) 0.0165(17) 0.0115(15) 0.0148(16)
C19 0.054(2) 0.0286(19) 0.044(2) 0.0123(17) 0.0223(19) 0.0015(17)
C23 0.043(2) 0.062(3) 0.037(2) 0.004(2) 0.0040(18) 0.002(2)
C22 0.031(2) 0.056(3) 0.034(2) 0.0052(18) 0.0068(16) 0.0084(18)
C26 0.0322(19) 0.044(2) 0.039(2) 0.0165(17) 0.0092(16) 0.0090(16)
C32 0.048(3) 0.077(4) 0.129(5) 0.069(4) -0.024(3) -0.006(3)
C37 0.041(2) 0.049(2) 0.0341(19) 0.0195(18) 0.0162(16) 0.0181(18)
C11 0.048(2) 0.050(3) 0.065(3) 0.040(2) 0.015(2) 0.014(2)
C36 0.072(3) 0.045(2) 0.057(3) 0.022(2) 0.040(2) 0.025(2)
C2 0.0333(18) 0.0240(17) 0.0315(17) 0.0104(14) 0.0090(14) 0.0080(14)
C21 0.0308(17) 0.0212(16) 0.0282(16) 0.0115(13) 0.0067(13) 0.0090(13)
C24 0.056(2) 0.041(2) 0.0266(18) 0.0101(16) 0.0104(17) 0.0174(19)
C16 0.0333(18) 0.0310(18) 0.0325(18) 0.0126(15) 0.0103(15) 0.0111(15)
C20 0.043(2) 0.0290(19) 0.044(2) 0.0116(16) 0.0168(17) 0.0109(16)
C30 0.045(2) 0.044(2) 0.054(2) 0.0245(19) 0.0214(19) 0.0273(19)
C8 0.0296(18) 0.0343(19) 0.0282(17) 0.0095(15) 0.0039(14) 0.0103(15)
C1 0.0286(17) 0.0289(18) 0.0359(18) 0.0147(15) 0.0087(14) 0.0092(14)
C28 0.059(3) 0.053(3) 0.050(2) 0.024(2) 0.035(2) 0.031(2)
C9 0.0240(16) 0.0331(18) 0.0341(18) 0.0172(15) 0.0094(14) 0.0103(14)
N2 0.0316(15) 0.0243(14) 0.0318(15) 0.0100(12) 0.0084(12) 0.0054(12)
C15 0.0288(17) 0.0258(17) 0.0291(17) 0.0093(14) 0.0077(14) 0.0063(13)
C14 0.0345(19) 0.038(2) 0.0356(19) 0.0167(16) 0.0111(15) 0.0167(16)
C27 0.055(2) 0.049(2) 0.037(2) 0.0229(18) 0.0237(18) 0.031(2)
C25 0.049(2) 0.051(2) 0.040(2) 0.0227(19) 0.0211(18) 0.0267(19)
O1 0.0385(14) 0.0405(14) 0.0360(13) 0.0211(11) 0.0170(11) 0.0226(11)
C6 0.037(2) 0.0332(19) 0.043(2) 0.0117(16) 0.0210(17) 0.0154(16)
C4 0.0307(18) 0.0349(19) 0.0340(18) 0.0079(15) 0.0072(15) 0.0142(15)
C10 0.039(2) 0.037(2) 0.045(2) 0.0221(18) 0.0093(17) 0.0104(17)
C12 0.041(2) 0.074(3) 0.052(2) 0.046(2) 0.0190(19) 0.026(2)
C5 0.043(2) 0.039(2) 0.0308(18) 0.0065(16) 0.0137(16) 0.0162(17)
C29 0.059(3) 0.051(3) 0.056(3) 0.019(2) 0.028(2) 0.030(2)
C34 0.044(2) 0.057(3) 0.048(2) 0.033(2) -0.0007(19) 0.011(2)
C31 0.0315(19) 0.038(2) 0.048(2) 0.0180(18) 0.0040(17) 0.0055(16)
C33 0.041(3) 0.182(7) 0.137(6) 0.129(6) -0.025(3) -0.018(4)
C35 0.060(3) 0.038(2) 0.041(2) 0.0120(18) 0.023(2) 0.0025(19)
C38 0.040(2) 0.062(3) 0.039(2) 0.008(2) 0.0141(18) -0.005(2)
C18 0.035(2) 0.049(2) 0.035(2) 0.0097(18) 0.0158(16) -0.0001(17)
C13 0.040(2) 0.063(3) 0.034(2) 0.0207(19) 0.0114(17) 0.023(2)
C17 0.0327(19) 0.048(2) 0.0334(19) 0.0123(17) 0.0130(15) 0.0138(17)

loop_
_atom_type_symbol
_atom_type_description
_atom_type_scat_dispersion_real
_atom_type_scat_dispersion_imag
_atom_type_scat_source
C C 0.0181 0.0091 'International Tables Vol C Tables 4.2.6.8 and 6.1.1.4'
H H 0.0000 0.0000 'International Tables Vol C Tables 4.2.6.8 and 6.1.1.4'
N N 0.0311 0.0180 'International Tables Vol C Tables 4.2.6.8 and 6.1.1.4'
O O 0.0492 0.0322 'International Tables Vol C Tables 4.2.6.8 and 6.1.1.4'
Mg Mg 0.1719 0.1771 'International Tables Vol C Tables 4.2.6.8 and 6.1.1.4'
P P 0.2955 0.4335 'International Tables Vol C Tables 4.2.6.8 and 6.1.1.4'
Se Se -0.7943 1.1372 'International Tables Vol C Tables 4.2.6.8 and 6.1.1.4'

loop_
_geom_angle_atom_site_label_1
_geom_angle_atom_site_label_2
_geom_angle_atom_site_label_3
_geom_angle
N1 P1 C9 112.57(15)
N1 P1 C3 111.46(15)
C9 P1 C3 100.93(15)
N1 P1 Se1 110.69(10)
C9 P1 Se1 109.18(11)
C3 P1 Se1 111.65(11)
N2 P2 C15 111.99(15)
N2 P2 C21 110.05(15)
C15 P2 C21 102.61(15)
N2 P2 Se2 111.98(11)
C15 P2 Se2 109.14(11)
C21 P2 Se2 110.70(11)
N2 Mg1 N1 83.40(12)
N2 Mg1 O3 97.36(11)
N1 Mg1 O3 97.76(11)
N2 Mg1 O1 99.30(11)
N1 Mg1 O1 94.85(11)
O3 Mg1 O1 160.13(11)
N2 Mg1 O2 134.70(12)
N1 Mg1 O2 141.90(11)
O3 Mg1 O2 80.11(10)
O1 Mg1 O2 80.49(10)
C34 O2 C31 107.8(3)
C34 O2 Mg1 126.8(2)
C31 O2 Mg1 124.9(2)
C38 O3 C35 109.4(3)
C38 O3 Mg1 126.1(2)
C35 O3 Mg1 123.5(2)
C1 N1 P1 121.0(2)
C1 N1 Mg1 108.8(2)
P1 N1 Mg1 126.88(16)
C4 C3 C8 118.1(3)
C4 C3 P1 121.9(3)
C8 C3 P1 119.9(3)
C8 C7 C6 120.2(3)
C8 C7 H7 119.9
C6 C7 H7 119.9
C18 C19 C20 120.5(4)
C18 C19 H19 119.8
C20 C19 H19 119.8
C24 C23 C22 120.2(4)
C24 C23 H23 119.9
C22 C23 H23 119.9
C21 C22 C23 120.8(4)
C21 C22 H22 119.6
C23 C22 H22 119.6
C21 C26 C25 120.4(4)
C21 C26 H26 119.8
C25 C26 H26 119.8
C31 C32 C33 106.0(4)
C31 C32 H32A 110.5
C33 C32 H32A 110.5
C31 C32 H32B 110.5
C33 C32 H32B 110.5
H32A C32 H32B 108.7
C38 C37 C36 103.0(3)
C38 C37 H37A 111.2
C36 C37 H37A 111.2
C38 C37 H37B 111.2
C36 C37 H37B 111.2
H37A C37 H37B 109.1
C12 C11 C10 120.9(4)
C12 C11 H11 119.5
C10 C11 H11 119.5
C35 C36 C37 102.5(3)
C35 C36 H36A 111.3
C37 C36 H36A 111.3
C35 C36 H36B 111.3
C37 C36 H36B 111.3
H36A C36 H36B 109.2
N2 C2 C1 109.0(3)
N2 C2 H2A 109.9
C1 C2 H2A 109.9
N2 C2 H2B 109.9
C1 C2 H2B 109.9
H2A C2 H2B 108.3
C22 C21 C26 118.4(3)
C22 C21 P2 122.2(3)
C26 C21 P2 119.4(3)
C25 C24 C23 119.8(4)
C25 C24 H24 120.1
C23 C24 H24 120.1
C17 C16 C15 120.2(3)
C17 C16 H16 119.9
C15 C16 H16 119.9
C19 C20 C15 120.5(4)
C19 C20 H20 119.7
C15 C20 H20 119.7
O1 C30 C29 105.7(3)
O1 C30 H30A 110.6
C29 C30 H30A 110.6
O1 C30 H30B 110.6
C29 C30 H30B 110.6
H30A C30 H30B 108.7
C7 C8 C3 121.1(3)
C7 C8 H8 119.5
C3 C8 H8 119.5
N1 C1 C2 108.9(3)
N1 C1 H1A 109.9
C2 C1 H1A 109.9
N1 C1 H1B 109.9
C2 C1 H1B 109.9
H1A C1 H1B 108.3
C29 C28 C27 102.4(3)
C29 C28 H28A 111.3
C27 C28 H28A 111.3
C29 C28 H28B 111.3
C27 C28 H28B 111.3
H28A C28 H28B 109.2
C14 C9 C10 119.3(3)
C14 C9 P1 121.8(3)
C10 C9 P1 118.8(3)
C2 N2 P2 118.6(2)
C2 N2 Mg1 109.2(2)
P2 N2 Mg1 130.48(17)
C20 C15 C16 118.5(3)
C20 C15 P2 121.0(3)
C16 C15 P2 120.5(3)
C9 C14 C13 119.9(4)
C9 C14 H14 120.0
C13 C14 H14 120.0
O1 C27 C28 105.0(3)
O1 C27 H27A 110.8
C28 C27 H27A 110.8
O1 C27 H27B 110.8
C28 C27 H27B 110.8
H27A C27 H27B 108.8
C24 C25 C26 120.5(4)
C24 C25 H25 119.8
C26 C25 H25 119.8
C27 O1 C30 109.4(3)
C27 O1 Mg1 125.8(2)
C30 O1 Mg1 124.0(2)
C5 C6 C7 119.5(3)
C5 C6 H6 120.3
C7 C6 H6 120.3
C3 C4 C5 120.9(3)
C3 C4 H4 119.5
C5 C4 H4 119.5
C11 C10 C9 120.1(4)
C11 C10 H10 120.0
C9 C10 H10 120.0
C11 C12 C13 119.6(4)
C11 C12 H12 120.2
C13 C12 H12 120.2
C6 C5 C4 120.3(3)
C6 C5 H5 119.9
C4 C5 H5 119.9
C30 C29 C28 103.1(3)
C30 C29 H29A 111.1
C28 C29 H29A 111.1
C30 C29 H29B 111.1
C28 C29 H29B 111.1
H29A C29 H29B 109.1
C33 C34 O2 107.9(4)
C33 C34 H34A 110.1
O2 C34 H34A 110.1
C33 C34 H34B 110.1
O2 C34 H34B 110.1
H34A C34 H34B 108.4
O2 C31 C32 107.3(3)
O2 C31 H31A 110.3
C32 C31 H31A 110.3
O2 C31 H31B 110.3
C32 C31 H31B 110.3
H31A C31 H31B 108.5
C34 C33 C32 109.7(4)
C34 C33 H33A 109.7
C32 C33 H33A 109.7
C34 C33 H33B 109.7
C32 C33 H33B 109.7
H33A C33 H33B 108.2
O3 C35 C36 105.8(3)
O3 C35 H35A 110.6
C36 C35 H35A 110.6
O3 C35 H35B 110.6
C36 C35 H35B 110.6
H35A C35 H35B 108.7
O3 C38 C37 105.8(3)
O3 C38 H38A 110.6
C37 C38 H38A 110.6
O3 C38 H38B 110.6
C37 C38 H38B 110.6
H38A C38 H38B 108.7
C17 C18 C19 119.8(3)
C17 C18 H18 120.1
C19 C18 H18 120.1
C12 C13 C14 120.1(4)
C12 C13 H13 119.9
C14 C13 H13 119.9
C18 C17 C16 120.5(4)
C18 C17 H17 119.8
C16 C17 H17 119.8

loop_
_geom_bond_atom_site_label_1
_geom_bond_atom_site_label_2
_geom_bond_distance
Se1 P1 2.1308(10)
Se2 P2 2.1240(10)
P1 N1 1.606(3)
P1 C9 1.825(3)
P1 C3 1.831(3)
P2 N2 1.612(3)
P2 C15 1.833(3)
P2 C21 1.834(3)
Mg1 N2 2.066(3)
Mg1 N1 2.083(3)
Mg1 O3 2.106(2)
Mg1 O1 2.124(3)
Mg1 O2 2.137(2)
O2 C34 1.459(4)
O2 C31 1.460(4)
O3 C38 1.441(4)
O3 C35 1.454(4)
N1 C1 1.477(4)
C3 C4 1.389(5)
C3 C8 1.397(5)
C7 C8 1.383(5)
C7 C6 1.385(5)
C7 H7 0.9300
C19 C18 1.382(6)
C19 C20 1.387(5)
C19 H19 0.9300
C23 C24 1.382(6)
C23 C22 1.390(5)
C23 H23 0.9300
C22 C21 1.386(5)
C22 H22 0.9300
C26 C21 1.393(5)
C26 C25 1.395(5)
C26 H26 0.9300
C32 C31 1.465(6)
C32 C33 1.472(7)
C32 H32A 0.9700
C32 H32B 0.9700
C37 C38 1.507(5)
C37 C36 1.511(5)
C37 H37A 0.9700
C37 H37B 0.9700
C11 C12 1.376(6)
C11 C10 1.379(5)
C11 H11 0.9300
C36 C35 1.503(5)
C36 H36A 0.9700
C36 H36B 0.9700
C2 N2 1.482(4)
C2 C1 1.524(4)
C2 H2A 0.9700
C2 H2B 0.9700
C24 C25 1.365(6)
C24 H24 0.9300
C16 C17 1.393(5)
C16 C15 1.401(5)
C16 H16 0.9300
C20 C15 1.396(5)
C20 H20 0.9300
C30 O1 1.455(4)
C30 C29 1.501(5)
C30 H30A 0.9700
C30 H30B 0.9700
C8 H8 0.9300
C1 H1A 0.9700
C1 H1B 0.9700
C28 C29 1.506(6)
C28 C27 1.519(5)
C28 H28A 0.9700
C28 H28B 0.9700
C9 C14 1.382(5)
C9 C10 1.402(5)
C14 C13 1.406(5)
C14 H14 0.9300
C27 O1 1.452(4)
C27 H27A 0.9700
C27 H27B 0.9700
C25 H25 0.9300
C6 C5 1.383(5)
C6 H6 0.9300
C4 C5 1.389(5)
C4 H4 0.9300
C10 H10 0.9300
C12 C13 1.382(6)
C12 H12 0.9300
C5 H5 0.9300
C29 H29A 0.9700
C29 H29B 0.9700
C34 C33 1.412(6)
C34 H34A 0.9700
C34 H34B 0.9700
C31 H31A 0.9700
C31 H31B 0.9700
C33 H33A 0.9700
C33 H33B 0.9700
C35 H35A 0.9700
C35 H35B 0.9700
C38 H38A 0.9700
C38 H38B 0.9700
C18 C17 1.377(5)
C18 H18 0.9300
C13 H13 0.9300
C17 H17 0.9300

loop_
_geom_torsion_atom_site_label_1
_geom_torsion_atom_site_label_2
_geom_torsion_atom_site_label_3
_geom_torsion_atom_site_label_4
_geom_torsion
N2 Mg1 O2 C34 36.0(4)
N1 Mg1 O2 C34 -144.5(3)
O3 Mg1 O2 C34 -54.6(3)
O1 Mg1 O2 C34 129.8(3)
N2 Mg1 O2 C31 -153.0(3)
N1 Mg1 O2 C31 26.4(4)
O3 Mg1 O2 C31 116.4(3)
O1 Mg1 O2 C31 -59.3(3)
N2 Mg1 O3 C38 -0.5(3)
N1 Mg1 O3 C38 -84.8(3)
O1 Mg1 O3 C38 146.3(4)
O2 Mg1 O3 C38 133.7(3)
N2 Mg1 O3 C35 166.9(3)
N1 Mg1 O3 C35 82.6(3)
O1 Mg1 O3 C35 -46.3(5)
O2 Mg1 O3 C35 -58.9(3)
C9 P1 N1 C1 64.3(3)
C3 P1 N1 C1 -48.3(3)
Se1 P1 N1 C1 -173.2(2)
C9 P1 N1 Mg1 -138.94(18)
C3 P1 N1 Mg1 108.5(2)
Se1 P1 N1 Mg1 -16.4(2)
N2 Mg1 N1 C1 -14.2(2)
O3 Mg1 N1 C1 82.4(2)
O1 Mg1 N1 C1 -113.0(2)
O2 Mg1 N1 C1 166.2(2)
N2 Mg1 N1 P1 -173.2(2)
O3 Mg1 N1 P1 -76.7(2)
O1 Mg1 N1 P1 87.94(19)
O2 Mg1 N1 P1 7.2(3)
N1 P1 C3 C4 -102.1(3)
C9 P1 C3 C4 138.1(3)
Se1 P1 C3 C4 22.3(3)
N1 P1 C3 C8 74.3(3)
C9 P1 C3 C8 -45.4(3)
Se1 P1 C3 C8 -161.3(2)
C24 C23 C22 C21 -0.5(7)
C38 C37 C36 C35 36.5(4)
C23 C22 C21 C26 -0.8(6)
C23 C22 C21 P2 -178.4(3)
C25 C26 C21 C22 0.7(5)
C25 C26 C21 P2 178.5(3)
N2 P2 C21 C22 101.0(3)
C15 P2 C21 C22 -18.3(3)
Se2 P2 C21 C22 -134.7(3)
N2 P2 C21 C26 -76.6(3)
C15 P2 C21 C26 164.0(3)
Se2 P2 C21 C26 47.7(3)
C22 C23 C24 C25 1.9(7)
C18 C19 C20 C15 -0.3(6)
C6 C7 C8 C3 0.0(6)
C4 C3 C8 C7 0.2(5)
P1 C3 C8 C7 -176.4(3)
P1 N1 C1 C2 -161.1(2)
Mg1 N1 C1 C2 38.3(3)
N2 C2 C1 N1 -50.8(4)
N1 P1 C9 C14 5.6(3)
C3 P1 C9 C14 124.6(3)
Se1 P1 C9 C14 -117.7(3)
N1 P1 C9 C10 -176.7(3)
C3 P1 C9 C10 -57.7(3)
Se1 P1 C9 C10 60.0(3)
C1 C2 N2 P2 -155.5(2)
C1 C2 N2 Mg1 37.6(3)
C15 P2 N2 C2 71.6(3)
C21 P2 N2 C2 -41.8(3)
Se2 P2 N2 C2 -165.4(2)
C15 P2 N2 Mg1 -124.8(2)
C21 P2 N2 Mg1 121.7(2)
Se2 P2 N2 Mg1 -1.9(2)
N1 Mg1 N2 C2 -13.2(2)
O3 Mg1 N2 C2 -110.3(2)
O1 Mg1 N2 C2 80.6(2)
O2 Mg1 N2 C2 166.39(19)
N1 Mg1 N2 P2 -178.0(2)
O3 Mg1 N2 P2 85.0(2)
O1 Mg1 N2 P2 -84.1(2)
O2 Mg1 N2 P2 1.7(3)
C19 C20 C15 C16 -1.6(5)
C19 C20 C15 P2 178.5(3)
C17 C16 C15 C20 2.0(5)
C17 C16 C15 P2 -178.1(3)
N2 P2 C15 C20 173.9(3)
C21 P2 C15 C20 -68.2(3)
Se2 P2 C15 C20 49.3(3)
N2 P2 C15 C16 -6.1(3)
C21 P2 C15 C16 111.9(3)
Se2 P2 C15 C16 -130.6(3)
C10 C9 C14 C13 0.6(5)
P1 C9 C14 C13 178.3(3)
C29 C28 C27 O1 -32.2(4)
C23 C24 C25 C26 -1.9(6)
C21 C26 C25 C24 0.6(6)
C28 C27 O1 C30 14.1(4)
C28 C27 O1 Mg1 -175.9(2)
C29 C30 O1 C27 10.0(4)
C29 C30 O1 Mg1 -160.3(3)
N2 Mg1 O1 C27 -89.4(3)
N1 Mg1 O1 C27 -5.3(3)
O3 Mg1 O1 C27 124.0(4)
O2 Mg1 O1 C27 136.6(3)
N2 Mg1 O1 C30 79.3(3)
N1 Mg1 O1 C30 163.3(3)
O3 Mg1 O1 C30 -67.4(4)
O2 Mg1 O1 C30 -54.8(3)
C8 C7 C6 C5 0.1(6)
C8 C3 C4 C5 -0.5(5)
P1 C3 C4 C5 176.0(3)
C12 C11 C10 C9 -0.7(6)
C14 C9 C10 C11 0.4(5)
P1 C9 C10 C11 -177.3(3)
C10 C11 C12 C13 0.0(6)
C7 C6 C5 C4 -0.4(6)
C3 C4 C5 C6 0.6(6)
O1 C30 C29 C28 -30.0(4)
C27 C28 C29 C30 37.8(4)
C31 O2 C34 C33 7.8(6)
Mg1 O2 C34 C33 -180.0(4)
C34 O2 C31 C32 -11.8(5)
Mg1 O2 C31 C32 175.8(4)
C33 C32 C31 O2 11.1(7)
O2 C34 C33 C32 -0.8(8)
C31 C32 C33 C34 -6.5(9)
C38 O3 C35 C36 12.7(5)
Mg1 O3 C35 C36 -156.6(3)
C37 C36 C35 O3 -30.6(4)
C35 O3 C38 C37 10.8(5)
Mg1 O3 C38 C37 179.7(2)
C36 C37 C38 O3 -29.6(4)
C20 C19 C18 C17 1.8(6)
C11 C12 C13 C14 1.0(6)
C9 C14 C13 C12 -1.3(6)
C19 C18 C17 C16 -1.4(6)
C15 C16 C17 C18 -0.5(5)
